data_4101486
loop_
_publ_author_name
'Sui-Seng, Christine'
'Enright, Gary D'
'Zargarian, Davit'

_publ_section_title
;
 New palladium(II)-(eta(3/5)- or eta1-indenyl) and
 dipalladium(I)-(mu,eta3-indenyl) complexes.
;
_journal_issue 19
_journal_name_full 'Journal of the American Chemical Society'
_journal_page_first 6508
_journal_page_last 6519
_journal_paper_doi 10.1021/ja060747a
_journal_volume 128
_journal_year 2006
_chemical_compound_source 'Synthesized by the authors. See text'
_chemical_formula_sum 'C45 H37 Cl P2 Pd2'
_chemical_formula_weight 887.94
_chemical_name_systematic
;
 ?
;
_space_group_IT_number 9
_symmetry_cell_setting monoclinic
_symmetry_space_group_name_Hall 'C -2yc'
_symmetry_space_group_name_H-M 'C 1 c 1'
_atom_sites_solution_hydrogens geom
_atom_sites_solution_primary direct
_atom_sites_solution_secondary difmap
_audit_creation_method SHELXL-97
_cell_angle_alpha 90.00
_cell_angle_beta 104.345(2)
_cell_angle_gamma 90.00
_cell_formula_units_Z 4
_cell_length_a 13.8689(3)
_cell_length_b 14.2117(3)
_cell_length_c 19.1372(6)
_cell_measurement_reflns_used 13701
_cell_measurement_temperature 220(2)
_cell_measurement_theta_max 72.96
_cell_measurement_theta_min 2.38
_cell_volume 3654.35(16)
_computing_cell_refinement 'SMART (Bruker, 1999)'
_computing_data_collection 'SMART (Bruker, 1999)'
_computing_data_reduction 'SAINT (Bruker, 1999)'
_computing_molecular_graphics 'SHELXTL (Bruker, 1997)'
_computing_publication_material 'UdMX (local program)'
_computing_structure_refinement 'SHELXL97 (Sheldrick, 1997)'
_computing_structure_solution 'SHELXS97 (Sheldrick, 1997)'
_diffrn_ambient_temperature 220(2)
_diffrn_detector_area_resol_mean 5.5
_diffrn_measured_fraction_theta_full 0.981
_diffrn_measured_fraction_theta_max 0.981
_diffrn_measurement_device_type 'Bruker AXS Smart 2K/Platform'
_diffrn_measurement_method \w
_diffrn_radiation_monochromator graphite
_diffrn_radiation_source 'Sealed Tube'
_diffrn_radiation_type CuK\a
_diffrn_radiation_wavelength 1.54178
_diffrn_reflns_av_R_equivalents 0.065
_diffrn_reflns_av_sigmaI/netI 0.0613
_diffrn_reflns_limit_h_max 17
_diffrn_reflns_limit_h_min -16
_diffrn_reflns_limit_k_max 17
_diffrn_reflns_limit_k_min -17
_diffrn_reflns_limit_l_max 19
_diffrn_reflns_limit_l_min -22
_diffrn_reflns_number 14769
_diffrn_reflns_theta_full 72.95
_diffrn_reflns_theta_max 72.95
_diffrn_reflns_theta_min 4.53
_diffrn_standards_decay_% -0.05
_diffrn_standards_number 175
_exptl_absorpt_coefficient_mu 9.684
_exptl_absorpt_correction_T_max 0.2200
_exptl_absorpt_correction_T_min 0.0600
_exptl_absorpt_correction_type multi-scan
_exptl_absorpt_process_details 'Sadabs (Sheldrick,1996)'
_exptl_crystal_colour red
_exptl_crystal_density_diffrn 1.614
_exptl_crystal_density_method 'not measured'
_exptl_crystal_description block
_exptl_crystal_F_000 1784
_exptl_crystal_size_max 0.51
_exptl_crystal_size_mid 0.30
_exptl_crystal_size_min 0.29
_refine_diff_density_max 1.903
_refine_diff_density_min -1.447
_refine_diff_density_rms 0.174
_refine_ls_abs_structure_details 'Flack H D (1983), Acta Cryst. A39, 876-881'
_refine_ls_abs_structure_Flack 0.052(10)
_refine_ls_extinction_method none
_refine_ls_goodness_of_fit_ref 1.041
_refine_ls_hydrogen_treatment constr
_refine_ls_matrix_type full
_refine_ls_number_parameters 451
_refine_ls_number_reflns 5858
_refine_ls_number_restraints 2
_refine_ls_restrained_S_all 1.041
_refine_ls_R_factor_all 0.0541
_refine_ls_R_factor_gt 0.0535
_refine_ls_shift/su_max 0.001
_refine_ls_shift/su_mean 0.000
_refine_ls_structure_factor_coef Fsqd
_refine_ls_weighting_details 'calc w=1/[\s^2^(Fo^2^)+(0.1101P)^2^+0.0000P] where P=(Fo^2^+2Fc^2^)/3'
_refine_ls_weighting_scheme calc
_refine_ls_wR_factor_gt 0.1369
_refine_ls_wR_factor_ref 0.1375
_reflns_number_gt 5731
_reflns_number_total 5858
_reflns_threshold_expression I>2\s(I)
_cod_data_source_file ja060747asi20060207_072854.cif
_cod_data_source_block suse13
_cod_depositor_comments
;
The following automatic conversions were performed:
'_symmetry_cell_setting' value 'Monoclinic' changed to 'monoclinic'
according to '/home/saulius/struct/CIF-dictionaries/cif_core.dic'
dictionary named 'cif_core.dic' version 2.4.1 from
2010-06-29.

'_geom_bond_publ_flag' value 'Y' changed to 'y' according to
'/home/saulius/struct/CIF-dictionaries/cif_core.dic' dictionary named
'cif_core.dic' version 2.4.1 from 2010-06-29 (61
time).

'_geom_angle_publ_flag' value 'Y' changed to 'y' according to
'/home/saulius/struct/CIF-dictionaries/cif_core.dic' dictionary named
'cif_core.dic' version 2.4.1 from 2010-06-29 (103
times).

'_geom_torsion_publ_flag' value 'Y' changed to 'y' according to
'/home/saulius/struct/CIF-dictionaries/cif_core.dic' dictionary named
'cif_core.dic' version 2.4.1 from 2010-06-29 (150 times).

Automatic conversion script
Id: cif_fix_enum 1527 2010-12-29 10:47:43Z saulius 
;
_cod_original_sg_symbol_H-M Cc
_cod_database_code 4101486

loop_
_symmetry_equiv_pos_as_xyz
'x, y, z'
'x, -y, z+1/2'
'x+1/2, y+1/2, z'
'x+1/2, -y+1/2, z+1/2'

loop_
_atom_site_label
_atom_site_type_symbol
_atom_site_fract_x
_atom_site_fract_y
_atom_site_fract_z
_atom_site_U_iso_or_equiv
_atom_site_adp_type
_atom_site_occupancy
_atom_site_symmetry_multiplicity
_atom_site_calc_flag
_atom_site_refinement_flags
Pd1 Pd 0.32170(3) 0.65326(3) 0.78667(3) 0.02703(14) Uani 1 1 d .
Pd2 Pd 0.31030(3) 0.47298(3) 0.76193(3) 0.02696(14) Uani 1 1 d .
P1 P 0.28992(12) 0.80388(11) 0.81172(10) 0.0263(3) Uani 1 1 d .
P2 P 0.25702(12) 0.32192(12) 0.74041(10) 0.0268(3) Uani 1 1 d .
Cl Cl 0.21295(14) 0.58777(13) 0.67948(10) 0.0396(4) Uani 1 1 d .
C1 C 0.4339(5) 0.6219(5) 0.8773(5) 0.0327(15) Uani 1 1 d .
H1 H 0.4447 0.6865 0.8720 0.039 Uiso 1 1 calc R
C2 C 0.4566(5) 0.5469(6) 0.8349(5) 0.0342(15) Uani 1 1 d .
H2 H 0.4874 0.5555 0.7968 0.041 Uiso 1 1 calc R
C3 C 0.4278(6) 0.4571(6) 0.8562(4) 0.0331(16) Uani 1 1 d .
H3 H 0.4336 0.3983 0.8352 0.040 Uiso 1 1 calc R
C3A C 0.3866(5) 0.4773(5) 0.9190(4) 0.0328(16) Uani 1 1 d .
C4 C 0.3544(6) 0.4159(6) 0.9651(4) 0.0386(16) Uani 1 1 d .
H4 H 0.3545 0.3505 0.9577 0.046 Uiso 1 1 calc R
C5 C 0.3219(7) 0.4537(8) 1.0228(5) 0.048(2) Uani 1 1 d .
H5 H 0.2989 0.4130 1.0539 0.057 Uiso 1 1 calc R
C6 C 0.3229(7) 0.5501(7) 1.0353(5) 0.0456(18) Uani 1 1 d .
H6 H 0.3006 0.5740 1.0744 0.055 Uiso 1 1 calc R
C7 C 0.3570(6) 0.6117(6) 0.9896(5) 0.0422(18) Uani 1 1 d .
H7 H 0.3581 0.6769 0.9979 0.051 Uiso 1 1 calc R
C7A C 0.3890(5) 0.5756(5) 0.9324(4) 0.0309(14) Uani 1 1 d .
C11 C 0.2176(5) 0.8112(5) 0.8799(4) 0.0294(14) Uani 1 1 d .
C12 C 0.1590(6) 0.7349(6) 0.8871(5) 0.0358(16) Uani 1 1 d .
H12 H 0.1575 0.6817 0.8576 0.043 Uiso 1 1 calc R
C13 C 0.1020(6) 0.7362(6) 0.9377(6) 0.0435(19) Uani 1 1 d .
H13 H 0.0626 0.6839 0.9423 0.052 Uiso 1 1 calc R
C14 C 0.1029(7) 0.8133(7) 0.9806(5) 0.047(2) Uani 1 1 d .
H14 H 0.0654 0.8131 1.0153 0.056 Uiso 1 1 calc R
C15 C 0.1588(6) 0.8916(7) 0.9730(5) 0.047(2) Uani 1 1 d .
H15 H 0.1570 0.9458 1.0008 0.057 Uiso 1 1 calc R
C16 C 0.2182(6) 0.8892(6) 0.9232(5) 0.0403(17) Uani 1 1 d .
H16 H 0.2587 0.9410 0.9193 0.048 Uiso 1 1 calc R
C21 C 0.3994(5) 0.8794(5) 0.8455(4) 0.0313(15) Uani 1 1 d .
C22 C 0.4520(6) 0.8744(6) 0.9172(4) 0.0354(15) Uani 1 1 d .
H22 H 0.4281 0.8372 0.9498 0.042 Uiso 1 1 calc R
C23 C 0.5405(6) 0.9247(6) 0.9407(5) 0.0416(18) Uani 1 1 d .
H23 H 0.5763 0.9207 0.9892 0.050 Uiso 1 1 calc R
C24 C 0.5756(6) 0.9799(6) 0.8937(6) 0.045(2) Uani 1 1 d .
H24 H 0.6349 1.0142 0.9100 0.054 Uiso 1 1 calc R
C25 C 0.5240(6) 0.9847(6) 0.8228(6) 0.044(2) Uani 1 1 d .
H25 H 0.5488 1.0217 0.7905 0.053 Uiso 1 1 calc R
C26 C 0.4354(6) 0.9356(6) 0.7980(5) 0.0392(17) Uani 1 1 d .
H26 H 0.3999 0.9404 0.7494 0.047 Uiso 1 1 calc R
C31 C 0.2141(5) 0.8686(5) 0.7351(4) 0.0302(14) Uani 1 1 d .
C32 C 0.2160(7) 0.8430(6) 0.6653(5) 0.0398(19) Uani 1 1 d .
H32 H 0.2598 0.7956 0.6581 0.048 Uiso 1 1 calc R
C33 C 0.1540(7) 0.8869(7) 0.6063(5) 0.0446(19) Uani 1 1 d .
H33 H 0.1575 0.8695 0.5596 0.054 Uiso 1 1 calc R
C34 C 0.0885(6) 0.9544(7) 0.6145(5) 0.0413(18) Uani 1 1 d .
H34 H 0.0461 0.9824 0.5738 0.050 Uiso 1 1 calc R
C35 C 0.0844(8) 0.9818(6) 0.6838(6) 0.047(2) Uani 1 1 d .
H35 H 0.0393 1.0286 0.6900 0.057 Uiso 1 1 calc R
C36 C 0.1468(7) 0.9403(5) 0.7431(5) 0.0397(18) Uani 1 1 d .
H36 H 0.1447 0.9599 0.7896 0.048 Uiso 1 1 calc R
C41 C 0.2604(5) 0.2492(5) 0.8199(4) 0.0300(14) Uani 1 1 d .
C42 C 0.1944(6) 0.2650(6) 0.8621(5) 0.0384(17) Uani 1 1 d .
H42 H 0.1475 0.3137 0.8493 0.046 Uiso 1 1 calc R
C43 C 0.1950(6) 0.2113(6) 0.9226(5) 0.0364(16) Uani 1 1 d .
H43 H 0.1483 0.2226 0.9497 0.044 Uiso 1 1 calc R
C44 C 0.2659(6) 0.1401(6) 0.9429(5) 0.0375(16) Uani 1 1 d .
H44 H 0.2667 0.1027 0.9835 0.045 Uiso 1 1 calc R
C45 C 0.3350(6) 0.1248(6) 0.9028(5) 0.0390(17) Uani 1 1 d .
H45 H 0.3840 0.0781 0.9171 0.047 Uiso 1 1 calc R
C46 C 0.3322(6) 0.1787(5) 0.8410(4) 0.0334(15) Uani 1 1 d .
H46 H 0.3787 0.1675 0.8137 0.040 Uiso 1 1 calc R
C51 C 0.3278(5) 0.2492(5) 0.6910(4) 0.0271(13) Uani 1 1 d .
C52 C 0.4236(7) 0.2741(6) 0.6929(6) 0.049(2) Uani 1 1 d .
H52 H 0.4487 0.3323 0.7126 0.059 Uiso 1 1 calc R
C53 C 0.4834(7) 0.2141(8) 0.6658(8) 0.063(3) Uani 1 1 d .
H53 H 0.5501 0.2304 0.6693 0.075 Uiso 1 1 calc R
C54 C 0.4463(7) 0.1298(7) 0.6334(6) 0.051(2) Uani 1 1 d .
H54 H 0.4861 0.0910 0.6123 0.061 Uiso 1 1 calc R
C55 C 0.3505(7) 0.1039(7) 0.6326(6) 0.052(2) Uani 1 1 d .
H55 H 0.3257 0.0455 0.6132 0.062 Uiso 1 1 calc R
C56 C 0.2900(7) 0.1642(6) 0.6607(6) 0.046(2) Uani 1 1 d .
H56 H 0.2240 0.1472 0.6589 0.055 Uiso 1 1 calc R
C61 C 0.1279(5) 0.3074(5) 0.6883(4) 0.0303(14) Uani 1 1 d .
C62 C 0.0905(6) 0.3697(6) 0.6320(5) 0.0374(16) Uani 1 1 d .
H62 H 0.1310 0.4190 0.6230 0.045 Uiso 1 1 calc R
C63 C -0.0045(7) 0.3604(6) 0.5892(5) 0.0438(19) Uani 1 1 d .
H63 H -0.0283 0.4037 0.5518 0.053 Uiso 1 1 calc R
C64 C -0.0651(5) 0.2883(6) 0.6006(5) 0.0386(17) Uani 1 1 d .
H64 H -0.1293 0.2809 0.5704 0.046 Uiso 1 1 calc R
C65 C -0.0295(6) 0.2266(6) 0.6578(5) 0.0396(17) Uani 1 1 d .
H65 H -0.0709 0.1784 0.6673 0.048 Uiso 1 1 calc R
C66 C 0.0659(6) 0.2359(6) 0.7005(5) 0.0410(17) Uani 1 1 d .
H66 H 0.0894 0.1931 0.7383 0.049 Uiso 1 1 calc R

loop_
_atom_site_aniso_label
_atom_site_aniso_U_11
_atom_site_aniso_U_22
_atom_site_aniso_U_33
_atom_site_aniso_U_23
_atom_site_aniso_U_13
_atom_site_aniso_U_12
Pd1 0.0279(2) 0.0164(2) 0.0361(3) -0.00088(17) 0.00659(18) 0.00066(17)
Pd2 0.0278(2) 0.0166(2) 0.0351(3) -0.00005(16) 0.00503(18) 0.00261(17)
P1 0.0258(7) 0.0166(7) 0.0355(9) -0.0013(6) 0.0058(6) -0.0003(6)
P2 0.0248(8) 0.0185(7) 0.0354(9) 0.0007(7) 0.0045(6) 0.0007(6)
Cl 0.0443(10) 0.0264(8) 0.0403(9) 0.0009(7) -0.0043(7) 0.0052(7)
C1 0.025(3) 0.020(3) 0.049(4) 0.006(3) 0.003(3) 0.005(3)
C2 0.029(3) 0.031(3) 0.042(4) 0.003(3) 0.008(3) 0.004(3)
C3 0.029(3) 0.023(3) 0.041(4) 0.002(3) -0.002(3) 0.014(3)
C3A 0.025(3) 0.033(4) 0.035(4) 0.001(3) -0.003(3) 0.001(3)
C4 0.040(4) 0.035(4) 0.038(4) 0.007(3) 0.002(3) -0.001(3)
C5 0.038(4) 0.057(5) 0.045(5) 0.017(4) 0.003(3) -0.001(4)
C6 0.041(4) 0.056(5) 0.040(5) -0.002(4) 0.010(3) 0.001(4)
C7 0.036(4) 0.038(4) 0.049(5) -0.005(3) 0.003(3) 0.009(3)
C7A 0.022(3) 0.026(3) 0.040(4) -0.001(3) 0.000(3) 0.000(3)
C11 0.027(3) 0.026(3) 0.035(4) 0.003(3) 0.009(3) 0.002(3)
C12 0.039(4) 0.028(4) 0.043(4) -0.003(3) 0.015(3) 0.000(3)
C13 0.035(4) 0.036(4) 0.065(6) 0.010(4) 0.023(4) -0.005(3)
C14 0.040(4) 0.054(5) 0.051(5) 0.006(4) 0.021(4) 0.000(4)
C15 0.042(4) 0.053(5) 0.048(5) -0.014(4) 0.014(4) -0.004(4)
C16 0.041(4) 0.032(4) 0.050(5) -0.007(3) 0.017(4) -0.006(3)
C21 0.025(3) 0.020(3) 0.048(4) -0.005(3) 0.007(3) -0.002(2)
C22 0.034(4) 0.030(3) 0.039(4) 0.001(3) 0.003(3) 0.006(3)
C23 0.038(4) 0.031(4) 0.051(5) -0.005(3) 0.001(3) 0.004(3)
C24 0.027(4) 0.029(4) 0.074(6) -0.010(4) 0.002(4) -0.005(3)
C25 0.029(4) 0.032(4) 0.073(6) 0.008(4) 0.015(4) 0.000(3)
C26 0.031(4) 0.034(4) 0.051(5) 0.001(3) 0.006(3) -0.001(3)
C31 0.025(3) 0.023(3) 0.041(4) 0.000(3) 0.004(3) -0.005(3)
C32 0.040(4) 0.034(4) 0.049(5) -0.001(3) 0.017(4) 0.004(3)
C33 0.054(5) 0.049(5) 0.033(4) 0.002(3) 0.014(3) 0.001(4)
C34 0.031(4) 0.044(4) 0.046(4) 0.012(4) 0.003(3) -0.005(3)
C35 0.051(5) 0.035(4) 0.053(5) 0.003(4) 0.007(4) 0.019(4)
C36 0.048(5) 0.028(4) 0.041(4) -0.001(3) 0.006(3) 0.012(3)
C41 0.028(3) 0.025(3) 0.035(4) 0.002(3) 0.003(3) -0.001(3)
C42 0.037(4) 0.030(4) 0.048(5) 0.002(3) 0.008(3) 0.009(3)
C43 0.034(3) 0.041(4) 0.036(4) -0.001(3) 0.012(3) 0.001(3)
C44 0.042(4) 0.030(4) 0.039(4) 0.003(3) 0.006(3) -0.006(3)
C45 0.038(4) 0.032(4) 0.042(4) 0.005(3) 0.002(3) 0.009(3)
C46 0.031(3) 0.029(3) 0.036(4) 0.004(3) 0.003(3) 0.005(3)
C51 0.028(3) 0.022(3) 0.030(3) 0.006(2) 0.005(2) 0.007(2)
C52 0.047(5) 0.023(4) 0.085(7) -0.007(4) 0.032(5) -0.009(3)
C53 0.035(4) 0.055(6) 0.104(9) -0.014(6) 0.031(5) -0.011(4)
C54 0.051(5) 0.046(5) 0.058(6) -0.009(4) 0.019(4) 0.012(4)
C55 0.046(5) 0.048(5) 0.057(6) -0.025(4) 0.004(4) 0.003(4)
C56 0.035(4) 0.037(4) 0.065(6) -0.013(4) 0.012(4) -0.006(3)
C61 0.029(3) 0.026(3) 0.035(4) -0.004(3) 0.007(3) 0.001(3)
C62 0.039(4) 0.026(3) 0.044(4) -0.001(3) 0.003(3) -0.007(3)
C63 0.045(5) 0.038(4) 0.042(5) 0.005(4) -0.001(4) 0.008(4)
C64 0.023(3) 0.042(4) 0.046(4) 0.000(3) 0.001(3) 0.005(3)
C65 0.034(4) 0.041(4) 0.045(5) 0.003(3) 0.010(3) 0.000(3)
C66 0.036(4) 0.031(4) 0.053(5) 0.002(3) 0.003(3) -0.001(3)

loop_
_atom_type_symbol
_atom_type_description
_atom_type_scat_dispersion_real
_atom_type_scat_dispersion_imag
_atom_type_scat_source
C C 0.0181 0.0091 'International Tables Vol C Tables 4.2.6.8 and 6.1.1.4'
H H 0.0000 0.0000 'International Tables Vol C Tables 4.2.6.8 and 6.1.1.4'
P P 0.2955 0.4335 'International Tables Vol C Tables 4.2.6.8 and 6.1.1.4'
Cl Cl 0.3639 0.7018 'International Tables Vol C Tables 4.2.6.8 and 6.1.1.4'
Pd Pd 0.1215 3.9337 'International Tables Vol C Tables 4.2.6.8 and 6.1.1.4'

loop_
_geom_angle_atom_site_label_1
_geom_angle_atom_site_label_2
_geom_angle_atom_site_label_3
_geom_angle
_geom_angle_publ_flag
C1 PD1 P1 99.9(2) y
C1 PD1 C2 36.1(3) y
P1 PD1 C2 133.5(2) y
C1 PD1 CL 144.2(2) y
P1 PD1 CL 115.60(6) y
C2 PD1 CL 110.3(2) y
C1 PD1 PD2 86.5(2) y
P1 PD1 PD2 164.63(5) y
C2 PD1 PD2 57.1(2) y
CL PD1 PD2 57.89(5) y
C3 PD2 P2 101.5(2) y
C3 PD2 C2 36.1(3) y
P2 PD2 C2 135.06(19) y
C3 PD2 CL 144.0(2) y
P2 PD2 CL 114.34(7) y
C2 PD2 CL 109.7(2) y
C3 PD2 PD1 87.2(2) y
P2 PD2 PD1 164.63(5) y
C2 PD2 PD1 57.28(18) y
CL PD2 PD1 57.10(5) y
C31 P1 C11 103.6(3) y
C31 P1 C21 104.4(3) y
C11 P1 C21 105.4(4) y
C31 P1 PD1 114.2(2) y
C11 P1 PD1 112.0(2) y
C21 P1 PD1 116.1(2) y
C41 P2 C61 102.1(3) y
C41 P2 C51 101.7(3) y
C61 P2 C51 103.4(3) y
C41 P2 PD2 116.3(2) y
C61 P2 PD2 115.8(2) y
C51 P2 PD2 115.6(2) y
PD1 CL PD2 65.01(5) y
C2 C1 C7A 105.2(6) y
C2 C1 PD1 84.8(5) y
C7A C1 PD1 109.0(5) y
C2 C1 H1 127.4 ?
C7A C1 H1 127.4 ?
PD1 C1 H1 78.8 ?
C1 C2 C3 112.9(7) y
C1 C2 PD2 112.7(5) y
C3 C2 PD2 61.2(4) y
C1 C2 PD1 59.1(4) y
C3 C2 PD1 115.2(5) y
PD2 C2 PD1 65.60(19) y
C1 C2 H2 123.5 ?
C3 C2 H2 123.5 ?
PD2 C2 H2 95 ?
PD1 C2 H2 94.6 ?
C2 C3 C3A 104.5(7) y
C2 C3 PD2 82.6(5) y
C3A C3 PD2 107.5(5) y
C2 C3 H3 127.8 ?
C3A C3 H3 127.8 ?
PD2 C3 H3 81.9 ?
C4 C3A C7A 119.9(8) y
C4 C3A C3 129.9(7) y
C7A C3A C3 110.0(7) y
C3A C4 C5 118.5(8) y
C3A C4 H4 120.8 ?
C5 C4 H4 120.8 ?
C6 C5 C4 121.5(9) y
C6 C5 H5 119.2 ?
C4 C5 H5 119.2 ?
C5 C6 C7 119.9(9) y
C5 C6 H6 120 ?
C7 C6 H6 120 ?
C7A C7 C6 119.3(8) y
C7A C7 H7 120.4 ?
C6 C7 H7 120.4 ?
C7 C7A C3A 120.8(8) y
C7 C7A C1 131.7(7) y
C3A C7A C1 107.4(7) y
C12 C11 C16 119.1(7) y
C12 C11 P1 117.7(6) y
C16 C11 P1 123.2(6) y
C11 C12 C13 120.4(7) y
C11 C12 H12 119.8 ?
C13 C12 H12 119.8 ?
C14 C13 C12 120.4(8) y
C14 C13 H13 119.8 ?
C12 C13 H13 119.8 ?
C13 C14 C15 120.2(8) y
C13 C14 H14 119.9 ?
C15 C14 H14 119.9 ?
C14 C15 C16 119.3(9) y
C14 C15 H15 120.4 ?
C16 C15 H15 120.4 ?
C11 C16 C15 120.5(8) y
C11 C16 H16 119.8 ?
C15 C16 H16 119.8 ?
C22 C21 C26 119.3(7) y
C22 C21 P1 120.3(6) y
C26 C21 P1 120.2(6) y
C21 C22 C23 119.9(8) y
C21 C22 H22 120 ?
C23 C22 H22 120 ?
C24 C23 C22 120.6(8) y
C24 C23 H23 119.7 ?
C22 C23 H23 119.7 ?
C25 C24 C23 119.6(8) y
C25 C24 H24 120.2 ?
C23 C24 H24 120.2 ?
C24 C25 C26 121.0(9) y
C24 C25 H25 119.5 ?
C26 C25 H25 119.5 ?
C25 C26 C21 119.6(8) y
C25 C26 H26 120.2 ?
C21 C26 H26 120.2 ?
C32 C31 C36 117.5(7) y
C32 C31 P1 119.7(6) y
C36 C31 P1 122.6(6) y
C33 C32 C31 120.6(8) y
C33 C32 H32 119.7 ?
C31 C32 H32 119.7 ?
C34 C33 C32 121.5(8) y
C34 C33 H33 119.3 ?
C32 C33 H33 119.3 ?
C33 C34 C35 119.5(8) y
C33 C34 H34 120.2 ?
C35 C34 H34 120.2 ?
C36 C35 C34 119.8(8) y
C36 C35 H35 120.1 ?
C34 C35 H35 120.1 ?
C35 C36 C31 121.1(8) y
C35 C36 H36 119.5 ?
C31 C36 H36 119.5 ?
C42 C41 C46 118.3(7) y
C42 C41 P2 120.7(6) y
C46 C41 P2 121.0(6) y
C41 C42 C43 122.1(7) y
C41 C42 H42 118.9 ?
C43 C42 H42 118.9 ?
C42 C43 C44 119.3(7) y
C42 C43 H43 120.3 ?
C44 C43 H43 120.3 ?
C45 C44 C43 119.7(8) y
C45 C44 H44 120.2 ?
C43 C44 H44 120.2 ?
C44 C45 C46 120.2(7) y
C44 C45 H45 119.9 ?
C46 C45 H45 119.9 ?
C41 C46 C45 120.3(7) y
C41 C46 H46 119.8 ?
C45 C46 H46 119.8 ?
C52 C51 C56 120.0(7) y
C52 C51 P2 118.7(6) y
C56 C51 P2 120.7(6) y
C51 C52 C53 120.2(8) y
C51 C52 H52 119.9 ?
C53 C52 H52 119.9 ?
C52 C53 C54 120.7(8) y
C52 C53 H53 119.6 ?
C54 C53 H53 119.6 ?
C55 C54 C53 119.1(8) y
C55 C54 H54 120.4 ?
C53 C54 H54 120.4 ?
C54 C55 C56 120.1(9) y
C54 C55 H55 119.9 ?
C56 C55 H55 119.9 ?
C51 C56 C55 119.7(8) y
C51 C56 H56 120.1 ?
C55 C56 H56 120.1 ?
C66 C61 C62 117.9(7) y
C66 C61 P2 123.6(6) y
C62 C61 P2 118.4(5) y
C63 C62 C61 121.2(8) y
C63 C62 H62 119.4 ?
C61 C62 H62 119.4 ?
C62 C63 C64 120.7(8) y
C62 C63 H63 119.6 ?
C64 C63 H63 119.6 ?
C63 C64 C65 118.8(7) y
C63 C64 H64 120.6 ?
C65 C64 H64 120.6 ?
C66 C65 C64 120.4(8) y
C66 C65 H65 119.8 ?
C64 C65 H65 119.8 ?
C65 C66 C61 121.0(8) y
C65 C66 H66 119.5 ?
C61 C66 H66 119.5 ?

loop_
_geom_bond_atom_site_label_1
_geom_bond_atom_site_label_2
_geom_bond_distance
_geom_bond_publ_flag
Pd1 C1 2.072(7) y
Pd1 P1 2.2606(17) y
Pd1 C2 2.405(7) y
Pd1 Cl 2.4116(19) y
Pd1 Pd2 2.6031(6) y
Pd2 C3 2.122(7) y
Pd2 P2 2.2745(18) y
Pd2 C2 2.401(8) y
Pd2 Cl 2.4327(18) y
P1 C31 1.827(8) y
P1 C11 1.836(7) y
P1 C21 1.841(7) y
P2 C41 1.830(8) y
P2 C61 1.832(7) y
P2 C51 1.840(7) y
C1 C2 1.422(11) y
C1 C7a 1.502(11) y
C1 H1 0.94 ?
C2 C3 1.427(11) y
C2 H2 0.94 ?
C3 C3a 1.480(12) y
C3 H3 0.94 ?
C3a C4 1.392(12) y
C3a C7a 1.419(11) y
C4 C5 1.400(15) y
C4 H4 0.94 ?
C5 C6 1.391(14) y
C5 H5 0.94 ?
C6 C7 1.399(14) y
C6 H6 0.94 ?
C7 C7a 1.379(12) y
C7 H7 0.94 ?
C11 C12 1.382(11) y
C11 C16 1.383(11) y
C12 C13 1.394(12) y
C12 H12 0.94 ?
C13 C14 1.367(14) y
C13 H13 0.94 ?
C14 C15 1.384(14) y
C14 H14 0.94 ?
C15 C16 1.407(12) y
C15 H15 0.94 ?
C16 H16 0.94 ?
C21 C22 1.386(12) y
C21 C26 1.393(12) y
C22 C23 1.395(12) y
C22 H22 0.94 ?
C23 C24 1.371(15) y
C23 H23 0.94 ?
C24 C25 1.370(15) y
C24 H24 0.94 ?
C25 C26 1.390(12) y
C25 H25 0.94 ?
C26 H26 0.94 ?
C31 C32 1.390(12) y
C31 C36 1.415(11) y
C32 C33 1.386(13) y
C32 H32 0.94 ?
C33 C34 1.357(14) y
C33 H33 0.94 ?
C34 C35 1.397(14) y
C34 H34 0.94 ?
C35 C36 1.378(12) y
C35 H35 0.94 ?
C36 H36 0.94 ?
C41 C42 1.381(11) y
C41 C46 1.40(1) y
C42 C43 1.385(12) y
C42 H42 0.94 ?
C43 C44 1.397(12) y
C43 H43 0.94 ?
C44 C45 1.386(12) y
C44 H44 0.94 ?
C45 C46 1.400(11) y
C45 H45 0.94 ?
C46 H46 0.94 ?
C51 C52 1.367(11) y
C51 C56 1.386(11) y
C52 C53 1.377(13) y
C52 H52 0.94 ?
C53 C54 1.387(15) y
C53 H53 0.94 ?
C54 C55 1.376(14) y
C54 H54 0.94 ?
C55 C56 1.395(12) y
C55 H55 0.94 ?
C56 H56 0.94 ?
C61 C66 1.388(11) y
C61 C62 1.392(11) y
C62 C63 1.374(12) y
C62 H62 0.94 ?
C63 C64 1.376(13) y
C63 H63 0.94 ?
C64 C65 1.393(12) y
C64 H64 0.94 ?
C65 C66 1.379(11) y
C65 H65 0.94 ?
C66 H66 0.94 ?

loop_
_geom_torsion_atom_site_label_1
_geom_torsion_atom_site_label_2
_geom_torsion_atom_site_label_3
_geom_torsion_atom_site_label_4
_geom_torsion
_geom_torsion_publ_flag
C1 PD1 PD2 C3 -0.8(3) y
P1 PD1 PD2 C3 -116.2(3) y
C2 PD1 PD2 C3 21.6(3) y
CL PD1 PD2 C3 174.8(3) y
C1 PD1 PD2 P2 124.5(3) y
P1 PD1 PD2 P2 9.1(3) y
C2 PD1 PD2 P2 146.8(3) y
CL PD1 PD2 P2 -59.9(2) y
C1 PD1 PD2 C2 -22.3(3) y
P1 PD1 PD2 C2 -137.7(3) y
CL PD1 PD2 C2 153.2(2) y
C1 PD1 PD2 CL -175.6(2) y
P1 PD1 PD2 CL 69.0(2) y
C2 PD1 PD2 CL -153.2(2) y
C1 PD1 P1 C31 166.5(3) y
C2 PD1 P1 C31 151.3(4) y
CL PD1 P1 C31 -18.5(3) y
PD2 PD1 P1 C31 -79.8(3) y
C1 PD1 P1 C11 -76.2(3) y
C2 PD1 P1 C11 -91.3(4) y
CL PD1 P1 C11 98.8(3) y
PD2 PD1 P1 C11 37.6(4) y
C1 PD1 P1 C21 44.8(4) y
C2 PD1 P1 C21 29.7(4) y
CL PD1 P1 C21 -140.1(3) y
PD2 PD1 P1 C21 158.6(3) y
C3 PD2 P2 C41 35.9(3) y
C2 PD2 P2 C41 51.6(4) y
CL PD2 P2 C41 -140.6(3) y
PD1 PD2 P2 C41 -87.7(3) y
C3 PD2 P2 C61 155.7(4) y
C2 PD2 P2 C61 171.4(4) y
CL PD2 P2 C61 -20.8(3) y
PD1 PD2 P2 C61 32.1(4) y
C3 PD2 P2 C51 -83.2(3) y
C2 PD2 P2 C51 -67.5(4) y
CL PD2 P2 C51 100.3(3) y
PD1 PD2 P2 C51 153.2(3) y
C1 PD1 CL PD2 7.5(4) y
P1 PD1 CL PD2 -164.08(6) y
C2 PD1 CL PD2 23.8(2) y
C3 PD2 CL PD1 -8.8(4) y
P2 PD2 CL PD1 165.42(6) y
C2 PD2 CL PD1 -23.7(2) y
P1 PD1 C1 C2 -161.2(4) y
CL PD1 C1 C2 26.5(7) y
PD2 PD1 C1 C2 32.8(4) y
P1 PD1 C1 C7A 94.5(5) y
C2 PD1 C1 C7A -104.3(7) y
CL PD1 C1 C7A -77.8(6) y
PD2 PD1 C1 C7A -71.4(5) y
C7A C1 C2 C3 1.8(8) y
PD1 C1 C2 C3 -106.6(6) y
C7A C1 C2 PD2 68.8(6) y
PD1 C1 C2 PD2 -39.5(4) y
C7A C1 C2 PD1 108.3(5) y
C3 PD2 C2 C1 -104.6(8) y
P2 PD2 C2 C1 -131.3(5) y
CL PD2 C2 C1 60.5(6) y
PD1 PD2 C2 C1 36.8(5) y
P2 PD2 C2 C3 -26.7(6) y
CL PD2 C2 C3 165.1(4) y
PD1 PD2 C2 C3 141.4(5) y
C3 PD2 C2 PD1 -141.4(5) y
P2 PD2 C2 PD1 -168.15(11) y
CL PD2 C2 PD1 23.7(2) y
P1 PD1 C2 C1 25.9(6) y
CL PD1 C2 C1 -163.9(4) y
PD2 PD1 C2 C1 -139.9(5) y
C1 PD1 C2 C3 102.7(8) y
P1 PD1 C2 C3 128.6(5) y
CL PD1 C2 C3 -61.1(6) y
PD2 PD1 C2 C3 -37.1(5) y
C1 PD1 C2 PD2 139.9(5) y
P1 PD1 C2 PD2 165.79(10) y
CL PD1 C2 PD2 -24.0(2) y
C1 C2 C3 C3A -2.0(8) y
PD2 C2 C3 C3A -106.2(5) y
PD1 C2 C3 C3A -67.4(7) y
C1 C2 C3 PD2 104.2(6) y
PD1 C2 C3 PD2 38.8(5) y
P2 PD2 C3 C2 161.1(4) y
CL PD2 C3 C2 -24.3(7) y
PD1 PD2 C3 C2 -31.7(4) y
P2 PD2 C3 C3A -96.0(5) y
C2 PD2 C3 C3A 102.9(7) y
CL PD2 C3 C3A 78.7(7) y
PD1 PD2 C3 C3A 71.3(5) y
C2 C3 C3A C4 -174.3(8) y
PD2 C3 C3A C4 99.0(8) y
C2 C3 C3A C7A 1.5(8) y
PD2 C3 C3A C7A -85.2(6) y
C3 C3A C4 C5 177.5(8) y
C4 C5 C6 C7 -0.10(14) y
C6 C7 C7A C1 -176.4(8) y
C3 C3A C7A C7 -178.2(7) y
C4 C3A C7A C1 175.8(7) y
C3 C3A C7A C1 -0.5(8) y
C2 C1 C7A C7 176.7(8) y
PD1 C1 C7A C7 -93.6(9) y
C2 C1 C7A C3A -0.7(8) y
PD1 C1 C7A C3A 88.9(6) y
C31 P1 C11 C12 98.6(6) y
C21 P1 C11 C12 -151.9(6) y
PD1 P1 C11 C12 -24.9(7) y
C31 P1 C11 C16 -80.5(8) y
C21 P1 C11 C16 29.0(8) y
PD1 P1 C11 C16 156.0(6) y
P1 C11 C12 C13 -179.7(7) y
P1 C11 C16 C15 178.0(7) y
C31 P1 C21 C22 153.9(6) y
C11 P1 C21 C22 45.1(7) y
PD1 P1 C21 C22 -79.4(6) y
C31 P1 C21 C26 -31.9(7) y
C11 P1 C21 C26 -140.8(6) y
PD1 P1 C21 C26 94.7(6) y
P1 C21 C22 C23 173.5(6) y
P1 C21 C26 C25 -173.2(6) y
C11 P1 C31 C32 -149.2(6) y
C21 P1 C31 C32 100.7(7) y
PD1 P1 C31 C32 -27.1(7) y
C11 P1 C31 C36 26.0(7) y
C21 P1 C31 C36 -84.1(7) y
PD1 P1 C31 C36 148.1(6) y
P1 C31 C32 C33 175.6(7) y
P1 C31 C36 C35 -174.2(8) y
C61 P2 C41 C42 -56.0(7) y
C51 P2 C41 C42 -162.6(6) y
PD2 P2 C41 C42 70.9(6) y
C61 P2 C41 C46 126.5(6) y
C51 P2 C41 C46 19.9(7) y
PD2 P2 C41 C46 -106.6(6) y
P2 C41 C42 C43 -179.9(7) y
P2 C41 C46 C45 178.8(6) y
C41 P2 C51 C52 -103.7(7) y
C61 P2 C51 C52 150.7(7) y
PD2 P2 C51 C52 23.2(8) y
C41 P2 C51 C56 67.8(8) y
C61 P2 C51 C56 -37.8(8) y
PD2 P2 C51 C56 -165.3(7) y
P2 C51 C52 C53 170.3(9) y
P2 C51 C56 C55 -170.8(8) y
C41 P2 C61 C66 -16.9(7) y
C51 P2 C61 C66 88.4(7) y
PD2 P2 C61 C66 -144.1(6) y
C41 P2 C61 C62 165.2(6) y
C51 P2 C61 C62 -89.5(6) y
PD2 P2 C61 C62 37.9(7) y
P2 C61 C62 C63 177.6(7) y
P2 C61 C66 C65 -177.7(7) y
